data_4511445
loop_
_publ_author_name
'Li, Feng'
'Li, Taohai'
'Li, Xiaoju'
'Li, Xing'
'Wang, Yuling'
'Cao, Rong'

_publ_section_title
;
 Synthesis of Chiral Coordination Polymers by Spontaneous Resolution
;
_journal_issue 6
_journal_name_full 'Crystal Growth &amp; Design'
_journal_page_first 1458
_journal_paper_doi 10.1021/cg0600905
_journal_volume 6
_journal_year 2006
_chemical_formula_sum 'C21 H26 Cd N2 O6.5'
_chemical_formula_weight 522.84
_chemical_name_systematic
; 
 ? 
;
_space_group_IT_number 14
_symmetry_cell_setting monoclinic
_symmetry_space_group_name_Hall '-P 2ybc'
_symmetry_space_group_name_H-M 'P 1 21/c 1'
_atom_sites_solution_hydrogens geom
_atom_sites_solution_primary direct
_atom_sites_solution_secondary difmap
_audit_creation_method SHELXL-97
_cell_angle_alpha 90.00
_cell_angle_beta 98.270(8)
_cell_angle_gamma 90.00
_cell_formula_units_Z 4
_cell_length_a 8.5786(12)
_cell_length_b 10.4460(13)
_cell_length_c 24.323(4)
_cell_measurement_reflns_used 4550
_cell_measurement_temperature 173(2)
_cell_measurement_theta_max 27.4835
_cell_measurement_theta_min 3.0910
_cell_volume 2157.0(5)
_computing_cell_refinement 'CrystalClear (Rigaku Corp., 2000)'
_computing_data_collection 'CrystalClear (Rigaku Corp., 2000)'
_computing_data_reduction 'CrystalClear (Rigaku Corp., 2000)'
_computing_molecular_graphics 'SHELXL-97 (Sheldrick, 1997)'
_computing_publication_material 'SHELXL-97 (Sheldrick, 1997)'
_computing_structure_refinement 'SHELXL-97 (Sheldrick, 1997)'
_computing_structure_solution 'SHELXS-97 (Sheldrick, 1990)'
_diffrn_ambient_temperature 173(2)
_diffrn_detector_area_resol_mean 14.6306
_diffrn_measured_fraction_theta_full 0.991
_diffrn_measured_fraction_theta_max 0.991
_diffrn_measurement_device_type
;
Mercury70 (2x2 bin mode)
;
_diffrn_measurement_method dtprofit.ref
_diffrn_radiation_monochromator graphite
_diffrn_radiation_source 'fine-focus sealed tube'
_diffrn_radiation_type MoK\a
_diffrn_radiation_wavelength 0.71073
_diffrn_reflns_av_R_equivalents 0.0497
_diffrn_reflns_av_sigmaI/netI 0.0497
_diffrn_reflns_limit_h_max 11
_diffrn_reflns_limit_h_min -10
_diffrn_reflns_limit_k_max 13
_diffrn_reflns_limit_k_min -13
_diffrn_reflns_limit_l_max 31
_diffrn_reflns_limit_l_min -31
_diffrn_reflns_number 16283
_diffrn_reflns_theta_full 27.44
_diffrn_reflns_theta_max 27.44
_diffrn_reflns_theta_min 3.09
_diffrn_standards_decay_% none
_diffrn_standards_interval_count none
_diffrn_standards_interval_time none
_diffrn_standards_number none
_exptl_absorpt_coefficient_mu 1.055
_exptl_absorpt_correction_T_max 1.0000
_exptl_absorpt_correction_T_min 0.7941
_exptl_absorpt_correction_type multi-scan
_exptl_absorpt_process_details '; empirical from equivalent reflections (XEMP in SHELXTL; Siemens,1994) ;'
_exptl_crystal_colour colorless
_exptl_crystal_density_diffrn 1.610
_exptl_crystal_density_method 'not measured'
_exptl_crystal_description Prism
_exptl_crystal_F_000 1064
_exptl_crystal_size_max 0.6000
_exptl_crystal_size_mid 0.0700
_exptl_crystal_size_min 0.0700
_refine_diff_density_max 1.360
_refine_diff_density_min -0.555
_refine_diff_density_rms 0.097
_refine_ls_extinction_method none
_refine_ls_goodness_of_fit_ref 1.121
_refine_ls_hydrogen_treatment mixed
_refine_ls_matrix_type full
_refine_ls_number_parameters 282
_refine_ls_number_reflns 4877
_refine_ls_number_restraints 0
_refine_ls_restrained_S_all 1.121
_refine_ls_R_factor_all 0.0793
_refine_ls_R_factor_gt 0.0648
_refine_ls_shift/su_max 0.000
_refine_ls_shift/su_mean 0.000
_refine_ls_structure_factor_coef Fsqd
_refine_ls_weighting_details 'calc w=1/[\s^2^(Fo^2^)+(0.0850P)^2^+2.3803P] where P=(Fo^2^+2Fc^2^)/3'
_refine_ls_weighting_scheme calc
_refine_ls_wR_factor_gt 0.1600
_refine_ls_wR_factor_ref 0.1716
_reflns_number_gt 4195
_reflns_number_total 4877
_reflns_threshold_expression >2sigma(I)
_cod_data_source_file cg0600905si20060219_095034.cif
_cod_data_source_block b
_cod_depositor_comments
;
The following automatic conversions were performed:

'_exptl_absorpt_correction_type' value 'Multi-scan' changed to
'multi-scan' according to
/usr/data/users/saulius/automatic-downloads/retrospective/ACS/lib/dictionaries/cif_core.dic
dictionary named 'cif_core.dic' version 2.4.2 from 2011-04-26.

Automatic conversion script
Id: cif_fix_values 2281 2013-09-26 08:29:07Z andrius 
;
_cod_original_sg_symbol_H-M p2(1)/c
_cod_original_formula_sum 'C21 H26 Cd N2 O6.50'
_cod_database_code 4511445

loop_
_symmetry_equiv_pos_as_xyz
'x, y, z'
'-x, y+1/2, -z+1/2'
'-x, -y, -z'
'x, -y-1/2, z-1/2'

loop_
_atom_site_label
_atom_site_type_symbol
_atom_site_fract_x
_atom_site_fract_y
_atom_site_fract_z
_atom_site_U_iso_or_equiv
_atom_site_adp_type
_atom_site_occupancy
_atom_site_symmetry_multiplicity
_atom_site_calc_flag
_atom_site_refinement_flags
Cd1 Cd 0.76033(4) 0.36712(3) 0.071114(15) 0.03760(17) Uani 1 1 d .
O1 O 0.4976(5) 0.4339(5) 0.08256(18) 0.0547(11) Uani 1 1 d .
N1 N 0.6674(6) 0.2152(4) 0.00075(18) 0.0427(10) Uani 1 1 d .
C1 C 0.5597(8) 0.2392(6) -0.0425(2) 0.0545(15) Uani 1 1 d .
H1 H 0.5163 0.3228 -0.0468 0.065 Uiso 1 1 calc R
O2 O 0.6172(5) 0.3044(5) 0.1450(2) 0.0676(13) Uani 1 1 d .
N2 N 0.8841(6) 0.1663(5) 0.0920(2) 0.0449(11) Uani 1 1 d .
C2 C 0.5071(10) 0.1457(8) -0.0825(3) 0.068(2) Uani 1 1 d .
H2 H 0.4301 0.1665 -0.1133 0.081 Uiso 1 1 calc R
O3 O 0.0398(5) 0.4314(4) 0.06173(16) 0.0498(10) Uani 1 1 d .
C3 C 0.5675(10) 0.0245(8) -0.0767(3) 0.073(2) Uani 1 1 d .
H3 H 0.5330 -0.0399 -0.1033 0.088 Uiso 1 1 calc R
O4 O -0.0708(5) 0.4880(5) 0.13395(18) 0.0562(11) Uani 1 1 d .
C4 C 0.6809(8) -0.0030(6) -0.0309(3) 0.0577(17) Uani 1 1 d .
O5 O 0.1433(12) 0.1820(12) 0.2883(6) 0.093(4) Uani 0.50 1 d P
C5 C 0.7529(12) -0.1285(7) -0.0213(4) 0.080(3) Uani 1 1 d .
H5 H 0.7222 -0.1956 -0.0469 0.096 Uiso 1 1 calc R
O6 O 0.8487(8) 0.3268(7) 0.2406(3) 0.0945(18) Uani 1 1 d .
C6 C 0.8617(11) -0.1518(6) 0.0229(5) 0.081(3) Uani 1 1 d .
H6 H 0.9088 -0.2342 0.0274 0.097 Uiso 1 1 calc R
O7 O 0.7358(5) 0.5281(4) 0.00531(16) 0.0499(10) Uani 1 1 d .
C7 C 0.9082(8) -0.0548(6) 0.0636(3) 0.0629(18) Uani 1 1 d .
C8 C 1.0167(11) -0.0744(8) 0.1115(5) 0.089(3) Uani 1 1 d .
H8 H 1.0619 -0.1567 0.1190 0.106 Uiso 1 1 calc R
C9 C 1.0583(9) 0.0242(8) 0.1479(4) 0.078(2) Uani 1 1 d .
H9 H 1.1338 0.0116 0.1800 0.093 Uiso 1 1 calc R
C10 C 0.9881(8) 0.1424(6) 0.1368(3) 0.0576(16) Uani 1 1 d .
H10 H 1.0156 0.2099 0.1625 0.069 Uiso 1 1 calc R
C11 C 0.7286(7) 0.0964(5) 0.0071(2) 0.0433(13) Uani 1 1 d .
C12 C 0.8429(7) 0.0703(5) 0.0556(3) 0.0474(14) Uani 1 1 d .
C13 C 0.3001(6) 0.4990(5) 0.1775(2) 0.0380(11) Uani 1 1 d .
C14 C 0.4381(7) 0.5866(6) 0.2015(3) 0.0536(15) Uani 1 1 d .
H14A H 0.4025 0.6764 0.2033 0.064 Uiso 1 1 calc R
H14B H 0.5239 0.5827 0.1784 0.064 Uiso 1 1 calc R
C15 C 0.4942(9) 0.5341(8) 0.2603(3) 0.072(2) Uani 1 1 d .
H15A H 0.5794 0.4704 0.2595 0.086 Uiso 1 1 calc R
H15B H 0.5337 0.6042 0.2859 0.086 Uiso 1 1 calc R
C16 C 0.3485(9) 0.4713(9) 0.2785(3) 0.075(2) Uani 1 1 d .
H16A H 0.3716 0.3814 0.2897 0.089 Uiso 1 1 calc R
H16B H 0.3166 0.5180 0.3106 0.089 Uiso 1 1 calc R
C17 C 0.2170(7) 0.4765(6) 0.2290(2) 0.0472(13) Uani 1 1 d .
H17A H 0.1431 0.5474 0.2335 0.057 Uiso 1 1 calc R
H17B H 0.1574 0.3951 0.2255 0.057 Uiso 1 1 calc R
C18 C 0.3601(7) 0.3679(5) 0.1585(2) 0.0406(12) Uani 1 1 d .
H18A H 0.3884 0.3140 0.1919 0.049 Uiso 1 1 calc R
H18B H 0.2713 0.3252 0.1350 0.049 Uiso 1 1 calc R
C19 C 0.4993(7) 0.3694(5) 0.1267(2) 0.0402(12) Uani 1 1 d .
C20 C 0.1905(7) 0.5667(5) 0.1304(2) 0.0408(12) Uani 1 1 d .
H20A H 0.1575 0.6498 0.1446 0.049 Uiso 1 1 calc R
H20B H 0.2516 0.5852 0.0997 0.049 Uiso 1 1 calc R
C21 C 0.0445(7) 0.4924(5) 0.1071(2) 0.0408(12) Uani 1 1 d .
H7WA H 0.8297 0.5308 -0.0138 0.049 Uiso 1 1 d R
H7WB H 0.6667 0.5311 -0.0165 0.049 Uiso 1 1 d R
H5WB H 0.1316 0.1237 0.2801 0.049 Uiso 1 1 d R
H5WA H 0.1417 0.2078 0.3227 0.049 Uiso 1 1 d R
H6WA H 0.8755 0.4068 0.2367 0.07(2) Uiso 1 1 d R
H6WB H 0.7698 0.3115 0.2078 0.8(4) Uiso 1 1 d R

loop_
_atom_site_aniso_label
_atom_site_aniso_U_11
_atom_site_aniso_U_22
_atom_site_aniso_U_33
_atom_site_aniso_U_23
_atom_site_aniso_U_13
_atom_site_aniso_U_12
Cd1 0.0377(3) 0.0373(2) 0.0361(2) -0.00133(15) -0.00036(17) 0.00356(15)
O1 0.042(2) 0.070(3) 0.053(2) 0.014(2) 0.0119(19) 0.011(2)
N1 0.046(3) 0.044(3) 0.036(2) -0.0020(19) 0.002(2) -0.001(2)
C1 0.068(4) 0.053(4) 0.042(3) 0.002(3) 0.005(3) -0.010(3)
O2 0.051(3) 0.088(4) 0.065(3) 0.018(3) 0.012(2) 0.028(3)
N2 0.040(3) 0.042(2) 0.052(3) 0.001(2) 0.002(2) 0.003(2)
C2 0.080(5) 0.077(5) 0.046(4) -0.001(3) 0.005(3) -0.020(4)
O3 0.050(2) 0.060(3) 0.038(2) -0.0055(18) -0.0007(18) -0.008(2)
C3 0.088(6) 0.074(5) 0.060(4) -0.023(4) 0.022(4) -0.029(4)
O4 0.040(2) 0.076(3) 0.051(2) -0.017(2) 0.0022(19) -0.004(2)
C4 0.070(4) 0.044(3) 0.064(4) -0.014(3) 0.025(4) -0.013(3)
O5 0.065(6) 0.092(8) 0.131(10) 0.071(8) 0.044(7) -0.002(6)
C5 0.092(6) 0.047(4) 0.108(7) -0.027(4) 0.035(6) -0.018(4)
O6 0.090(4) 0.098(5) 0.091(4) 0.009(4) -0.002(3) -0.009(4)
C6 0.083(6) 0.032(3) 0.133(8) -0.008(4) 0.034(6) 0.004(3)
O7 0.048(2) 0.057(2) 0.043(2) 0.0101(18) 0.0023(18) 0.0056(19)
C7 0.055(4) 0.037(3) 0.100(6) 0.005(3) 0.020(4) 0.002(3)
C8 0.080(6) 0.053(5) 0.134(8) 0.031(5) 0.017(6) 0.023(4)
C9 0.064(5) 0.076(5) 0.087(5) 0.021(4) -0.008(4) 0.016(4)
C10 0.048(4) 0.062(4) 0.061(4) 0.009(3) 0.000(3) 0.013(3)
C11 0.049(3) 0.034(3) 0.050(3) -0.006(2) 0.017(3) -0.005(2)
C12 0.043(3) 0.032(3) 0.071(4) 0.001(3) 0.020(3) 0.000(2)
C13 0.035(3) 0.034(3) 0.042(3) -0.002(2) -0.002(2) -0.001(2)
C14 0.041(3) 0.058(4) 0.059(4) -0.011(3) -0.006(3) -0.004(3)
C15 0.057(4) 0.087(5) 0.063(4) -0.014(4) -0.017(3) -0.008(4)
C16 0.070(5) 0.111(6) 0.041(3) -0.004(4) -0.002(3) 0.006(5)
C17 0.041(3) 0.058(4) 0.041(3) -0.001(3) 0.003(2) 0.005(3)
C18 0.038(3) 0.034(3) 0.050(3) -0.002(2) 0.006(2) 0.002(2)
C19 0.040(3) 0.038(3) 0.040(3) -0.001(2) -0.002(2) -0.004(2)
C20 0.044(3) 0.032(3) 0.045(3) 0.002(2) 0.002(2) -0.004(2)
C21 0.046(3) 0.040(3) 0.035(3) 0.006(2) -0.001(2) 0.002(2)

loop_
_atom_type_symbol
_atom_type_description
_atom_type_scat_dispersion_real
_atom_type_scat_dispersion_imag
_atom_type_scat_source
C C 0.0033 0.0016 'International Tables Vol C Tables 4.2.6.8 and 6.1.1.4'
H H 0.0000 0.0000 'International Tables Vol C Tables 4.2.6.8 and 6.1.1.4'
Cd Cd -0.8075 1.2024 'International Tables Vol C Tables 4.2.6.8 and 6.1.1.4'
N N 0.0061 0.0033 'International Tables Vol C Tables 4.2.6.8 and 6.1.1.4'
O O 0.0106 0.0060 'International Tables Vol C Tables 4.2.6.8 and 6.1.1.4'

loop_
_geom_angle_atom_site_label_1
_geom_angle_atom_site_label_2
_geom_angle_atom_site_label_3
_geom_angle
_geom_angle_site_symmetry_1
_geom_angle_site_symmetry_3
O7 Cd1 O4 92.65(16) . 1_655
O7 Cd1 N2 141.72(16) . .
O4 Cd1 N2 97.03(16) 1_655 .
O7 Cd1 N1 89.98(16) . .
O4 Cd1 N1 161.16(16) 1_655 .
N2 Cd1 N1 70.02(16) . .
O7 Cd1 O2 135.19(15) . .
O4 Cd1 O2 89.64(18) 1_655 .
N2 Cd1 O2 81.99(17) . .
N1 Cd1 O2 101.56(18) . .
O7 Cd1 O1 82.87(14) . .
O4 Cd1 O1 105.75(16) 1_655 .
N2 Cd1 O1 128.87(16) . .
N1 Cd1 O1 93.09(16) . .
O2 Cd1 O1 53.68(14) . .
O7 Cd1 O3 74.77(14) . 1_655
O4 Cd1 O3 53.54(14) 1_655 1_655
N2 Cd1 O3 81.57(16) . 1_655
N1 Cd1 O3 109.58(15) . 1_655
O2 Cd1 O3 136.94(14) . 1_655
O1 Cd1 O3 147.76(16) . 1_655
C19 O1 Cd1 92.7(3) . .
C1 N1 C11 118.9(5) . .
C1 N1 Cd1 124.7(4) . .
C11 N1 Cd1 116.4(4) . .
N1 C1 C2 122.5(7) . .
N1 C1 H1 118.7 . .
C2 C1 H1 118.7 . .
C19 O2 Cd1 93.4(4) . .
C10 N2 C12 118.6(5) . .
C10 N2 Cd1 124.7(4) . .
C12 N2 Cd1 116.7(4) . .
C3 C2 C1 119.5(7) . .
C3 C2 H2 120.2 . .
C1 C2 H2 120.2 . .
C21 O3 Cd1 88.1(3) . 1_455
C2 C3 C4 118.8(6) . .
C2 C3 H3 120.6 . .
C4 C3 H3 120.6 . .
C21 O4 Cd1 98.1(3) . 1_455
C3 C4 C11 118.3(6) . .
C3 C4 C5 123.0(7) . .
C11 C4 C5 118.8(7) . .
H5WB O5 H5WA 124.0 . .
C6 C5 C4 121.6(7) . .
C6 C5 H5 119.2 . .
C4 C5 H5 119.2 . .
H6WA O6 H6WB 103.3 . .
C5 C6 C7 121.2(7) . .
C5 C6 H6 119.4 . .
C7 C6 H6 119.4 . .
Cd1 O7 H7WA 110.4 . .
Cd1 O7 H7WB 120.9 . .
H7WA O7 H7WB 106.7 . .
C8 C7 C12 116.7(7) . .
C8 C7 C6 123.9(7) . .
C12 C7 C6 119.3(7) . .
C9 C8 C7 120.6(7) . .
C9 C8 H8 119.7 . .
C7 C8 H8 119.7 . .
C8 C9 C10 118.6(7) . .
C8 C9 H9 120.7 . .
C10 C9 H9 120.7 . .
N2 C10 C9 123.4(7) . .
N2 C10 H10 118.3 . .
C9 C10 H10 118.3 . .
N1 C11 C4 122.0(6) . .
N1 C11 C12 118.4(5) . .
C4 C11 C12 119.5(6) . .
N2 C12 C7 122.1(6) . .
N2 C12 C11 118.4(5) . .
C7 C12 C11 119.5(6) . .
C14 C13 C20 111.2(4) . .
C14 C13 C17 101.7(5) . .
C20 C13 C17 111.6(4) . .
C14 C13 C18 111.4(5) . .
C20 C13 C18 112.0(4) . .
C17 C13 C18 108.5(4) . .
C13 C14 C15 105.1(5) . .
C13 C14 H14A 110.7 . .
C15 C14 H14A 110.7 . .
C13 C14 H14B 110.7 . .
C15 C14 H14B 110.7 . .
H14A C14 H14B 108.8 . .
C16 C15 C14 105.2(6) . .
C16 C15 H15A 110.7 . .
C14 C15 H15A 110.7 . .
C16 C15 H15B 110.7 . .
C14 C15 H15B 110.7 . .
H15A C15 H15B 108.8 . .
C17 C16 C15 107.3(6) . .
C17 C16 H16A 110.3 . .
C15 C16 H16A 110.3 . .
C17 C16 H16B 110.3 . .
C15 C16 H16B 110.3 . .
H16A C16 H16B 108.5 . .
C16 C17 C13 105.6(5) . .
C16 C17 H17A 110.6 . .
C13 C17 H17A 110.6 . .
C16 C17 H17B 110.6 . .
C13 C17 H17B 110.6 . .
H17A C17 H17B 108.7 . .
C19 C18 C13 117.5(4) . .
C19 C18 H18A 107.9 . .
C13 C18 H18A 107.9 . .
C19 C18 H18B 107.9 . .
C13 C18 H18B 107.9 . .
H18A C18 H18B 107.2 . .
O2 C19 O1 120.2(5) . .
O2 C19 C18 118.1(5) . .
O1 C19 C18 121.7(5) . .
C21 C20 C13 115.2(4) . .
C21 C20 H20A 108.5 . .
C13 C20 H20A 108.5 . .
C21 C20 H20B 108.5 . .
C13 C20 H20B 108.5 . .
H20A C20 H20B 107.5 . .
O4 C21 O3 120.1(5) . .
O4 C21 C20 119.5(5) . .
O3 C21 C20 120.3(5) . .

loop_
_geom_bond_atom_site_label_1
_geom_bond_atom_site_label_2
_geom_bond_distance
_geom_bond_site_symmetry_2
Cd1 O7 2.310(4) .
Cd1 O4 2.322(4) 1_655
Cd1 N2 2.372(5) .
Cd1 N1 2.386(4) .
Cd1 O2 2.408(5) .
Cd1 O1 2.413(4) .
Cd1 O3 2.531(4) 1_655
O1 C19 1.266(7) .
N1 C1 1.321(8) .
N1 C11 1.347(7) .
C1 C2 1.405(9) .
C1 H1 0.9500 .
O2 C19 1.246(7) .
N2 C10 1.330(8) .
N2 C12 1.352(8) .
C2 C3 1.368(11) .
C2 H2 0.9500 .
O3 C21 1.269(7) .
O3 Cd1 2.531(4) 1_455
C3 C4 1.399(11) .
C3 H3 0.9500 .
O4 C21 1.263(7) .
O4 Cd1 2.322(4) 1_455
C4 C11 1.412(8) .
C4 C5 1.454(11) .
O5 H5WB 0.6437 .
O5 H5WA 0.8818 .
C5 C6 1.340(13) .
C5 H5 0.9500 .
O6 H6WA 0.8754 .
O6 H6WB 0.9814 .
C6 C7 1.432(11) .
C6 H6 0.9500 .
O7 H7WA 0.9867 .
O7 H7WB 0.7370 .
C7 C8 1.399(12) .
C7 C12 1.424(8) .
C8 C9 1.371(13) .
C8 H8 0.9500 .
C9 C10 1.383(10) .
C9 H9 0.9500 .
C10 H10 0.9500 .
C11 C12 1.446(9) .
C13 C14 1.543(8) .
C13 C20 1.545(7) .
C13 C17 1.546(8) .
C13 C18 1.557(7) .
C14 C15 1.543(10) .
C14 H14A 0.9900 .
C14 H14B 0.9900 .
C15 C16 1.532(11) .
C15 H15A 0.9900 .
C15 H15B 0.9900 .
C16 C17 1.528(9) .
C16 H16A 0.9900 .
C16 H16B 0.9900 .
C17 H17A 0.9900 .
C17 H17B 0.9900 .
C18 C19 1.514(8) .
C18 H18A 0.9900 .
C18 H18B 0.9900 .
C20 C21 1.513(7) .
C20 H20A 0.9900 .
C20 H20B 0.9900 .

loop_
_geom_hbond_atom_site_label_D
_geom_hbond_atom_site_label_H
_geom_hbond_atom_site_label_A
_geom_hbond_distance_DH
_geom_hbond_distance_HA
_geom_hbond_distance_DA
_geom_hbond_angle_DHA
_geom_hbond_site_symmetry_A
O7 H7WA O3 0.99 1.77 2.729(6) 162.2 3_665
O7 H7WB O1 0.74 2.01 2.739(6) 168.7 3_665
O6 H6WB O2 0.98 1.87 2.842(8) 172.9 .
